data_7100387
loop_
_publ_author_name
'J. Sanders'
'Maxwell Gunter'
'Thibaut Jarrosson'
'Amy L. Kieran'
'Sofia Ioana Pascu'

_publ_section_title
;
Dynamic synthesis of a macrocycle containing a
porphyrin and an electron donor
;
_journal_name_full 'Chemical Communications'
_journal_paper_doi 10.1039/b418811j
_journal_year 2005
_chemical_formula_moiety
;
2(C80 H100 N4 O4 S4 Zn)
;
_chemical_formula_sum 'C160 H200 N8 O8 S8 Zn2'
_chemical_formula_weight 2750.69
_space_group_IT_number 2
_symmetry_cell_setting triclinic
_symmetry_space_group_name_Hall '-P 1'
_symmetry_space_group_name_H-M 'P -1'
_cell_angle_alpha 95.4860(11)
_cell_angle_beta 99.0310(11)
_cell_angle_gamma 106.4290(13)
_cell_formula_units_Z 2
_cell_length_a 17.5480(4)
_cell_length_b 19.9870(5)
_cell_length_c 25.2150(9)
_cell_measurement_temperature 180
_cell_volume 8285.5(4)
_diffrn_ambient_temperature 180
_exptl_crystal_density_diffrn 1.102
_cod_depositor_comments
;
The following automatic conversions were performed:
'_symmetry_cell_setting' value 'Triclinic' changed to 'triclinic'
according to '/home/saulius/struct/CIF-dictionaries/cif_core.dic'
dictionary named 'cif_core.dic' version 2.4.1 from 2010-06-29.

Automatic conversion script
Id: cif_fix_enum 1527 2010-12-29 10:47:43Z saulius 
;
_cod_database_code 7100387

loop_
_symmetry_equiv_pos_as_xyz
x,y,z
-x,-y,-z

loop_
_atom_site_label
_atom_site_type_symbol
_atom_site_fract_x
_atom_site_fract_y
_atom_site_fract_z
_atom_site_U_iso_or_equiv
_atom_site_occupancy
_atom_site_adp_type
_atom_site_refinement_flags_posn
_atom_site_refinement_flags_adp
_atom_site_refinement_flags_occupancy
_atom_site_disorder_assembly
_atom_site_disorder_group
_atom_site_attached_hydrogens
Zn1 Zn 0.04152(16) 0.19276(12) 0.32409(10) 0.0761 1.0000 Uani . . . . . .
N1 N 0.0646(11) 0.1142(9) 0.2779(7) 0.0779 1.0000 Uani . . . . . .
N2 N 0.1506(11) 0.2117(8) 0.3786(6) 0.0681 1.0000 Uani . . . . . .
N3 N 0.0093(14) 0.2671(8) 0.3740(7) 0.0768 1.0000 Uani . . . . . .
N4 N -0.0661(10) 0.1696(9) 0.2704(7) 0.0716 1.0000 Uani . . . . . .
C1 C 0.0171(13) 0.0682(11) 0.2323(8) 0.0682 1.0000 Uani . . . . . .
C2 C 0.0586(14) 0.0174(10) 0.2163(8) 0.0742 1.0000 Uani . . . . . .
C3 C 0.1312(14) 0.0374(12) 0.2500(10) 0.0920 1.0000 Uani . . . . . .
C4 C 0.1318(14) 0.0951(11) 0.2882(8) 0.0759 1.0000 Uani . . . . . .
C5 C 0.1986(14) 0.1251(11) 0.3279(11) 0.0914 1.0000 Uani . . . . . .
C6 C 0.2068(14) 0.1808(13) 0.3705(10) 0.0877 1.0000 Uani . . . . . .
C7 C 0.2756(18) 0.2124(15) 0.4151(13) 0.1176 1.0000 Uani . . . . . .
C8 C 0.2549(17) 0.2566(12) 0.4471(9) 0.0928 1.0000 Uani . . . . . .
C9 C 0.1733(17) 0.2598(12) 0.4268(10) 0.0880 1.0000 Uani . . . . . .
C10 C 0.1333(17) 0.3046(11) 0.4466(8) 0.0780 1.0000 Uani . . . . . .
C11 C 0.0575(18) 0.3049(10) 0.4221(10) 0.0953 1.0000 Uani . . . . . .
C12 C 0.010(2) 0.3500(13) 0.4416(11) 0.1203 1.0000 Uani . . . . . .
C13 C -0.056(2) 0.3366(14) 0.4051(13) 0.1209 1.0000 Uani . . . . . .
C14 C -0.0582(19) 0.2845(13) 0.3601(13) 0.0967 1.0000 Uani . . . . . .
C15 C -0.1171(19) 0.2566(13) 0.3175(10) 0.0988 1.0000 Uani . . . . . .
C16 C -0.1225(15) 0.2040(10) 0.2722(9) 0.0766 1.0000 Uani . . . . . .
C17 C -0.1889(16) 0.1774(15) 0.2286(9) 0.1007 1.0000 Uani . . . . . .
C18 C -0.1746(14) 0.1222(11) 0.1979(8) 0.0761 1.0000 Uani . . . . . .
C19 C -0.0959(15) 0.1176(12) 0.2266(8) 0.0739 1.0000 Uani . . . . . .
C20 C -0.0582(13) 0.0710(9) 0.2098(8) 0.0627 1.0000 Uani . . . . . .
C32 C -0.175(2) 0.0414(17) 0.4070(14) 0.1669 1.0000 Uani . U . . . .
C33 C -0.128(2) 0.1154(17) 0.4143(14) 0.1679 1.0000 Uani . U . . . .
C34 C -0.077(2) 0.1453(16) 0.4626(14) 0.1686 1.0000 Uani . U . . . .
C35 C -0.061(2) 0.1019(17) 0.5006(13) 0.1683 1.0000 Uani . U . . . .
C36 C -0.088(3) -0.0085(18) 0.5366(14) 0.1671 1.0000 Uani . U . . . .
C37 C -0.138(2) -0.0807(18) 0.5255(14) 0.1672 1.0000 Uani . U . . . .
C38 C -0.187(2) -0.1132(17) 0.4783(14) 0.1680 1.0000 Uani . U . . . .
C39 C -0.202(2) -0.0706(17) 0.4420(13) 0.1680 1.0000 Uani . U . . . .
C40 C -0.168(2) 0.0001(18) 0.4458(13) 0.1667 1.0000 Uani . U . . . .
C41 C -0.106(2) 0.0310(17) 0.4938(13) 0.1672 1.0000 Uani . U . . . .
S1 S -0.3459(6) -0.1948(5) 0.1128(4) 0.180(3) 1.0000 Uiso D U . . . .
S2 S -0.3812(7) -0.1166(6) 0.1426(5) 0.198(3) 1.0000 Uiso D U . . . .
O1 O -0.2886(16) -0.0729(15) 0.2575(10) 0.194(7) 1.0000 Uiso D U . . . .
O2 O -0.2337(15) 0.0090(13) 0.3632(11) 0.177(6) 1.0000 Uiso D U . . . .
O3 O -0.0300(16) 0.0236(13) 0.5775(11) 0.184(6) 1.0000 Uiso D U . . . .
O4 O 0.0379(17) 0.0744(16) 0.6917(11) 0.212(6) 1.0000 Uiso D U . . . .
C21 C -0.1032(11) 0.0151(10) 0.1599(8) 0.071(5) 1.0000 Uiso . . . . . .
C22 C -0.0979(12) 0.0282(10) 0.1084(8) 0.078(6) 1.0000 Uiso . . . . . .
C23 C -0.1353(12) -0.0243(11) 0.0645(8) 0.080(6) 1.0000 Uiso . . . . . .
C24 C -0.1806(13) -0.0880(12) 0.0720(9) 0.092(6) 1.0000 Uiso . . . . . .
C25 C -0.1921(13) -0.1052(11) 0.1216(9) 0.089(6) 1.0000 Uiso . . . . . .
C26 C -0.1551(13) -0.0507(12) 0.1690(9) 0.092(6) 1.0000 Uiso . . . . . .
C27 C -0.2372(12) -0.1778(19) 0.1359(14) 0.173(5) 1.0000 Uiso D U . . . .
C28 C -0.418(2) -0.136(2) 0.2051(11) 0.201(5) 1.0000 Uiso D U . . . .
C29 C -0.348(2) -0.144(2) 0.2483(16) 0.204(7) 1.0000 Uiso D U . . . .
C30 C -0.313(2) -0.0140(17) 0.2729(15) 0.187(6) 1.0000 Uiso D U . . . .
C31 C -0.247(2) 0.0429(18) 0.3171(13) 0.181(6) 1.0000 Uiso D U . . . .
C42 C -0.013(2) -0.0156(19) 0.6200(14) 0.191(6) 1.0000 Uiso D U . . . .
C43 C 0.064(2) 0.026(2) 0.6616(15) 0.200(6) 1.0000 Uiso D U . . . .
C44 C 0.019(3) 0.132(2) 0.6712(18) 0.224(5) 1.0000 Uiso D U . . . .
C46 C 0.172(3) 0.3428(19) 0.6474(19) 0.229(6) 1.0000 Uiso D U . . . .
C47 C 0.1974(16) 0.3728(15) 0.6019(11) 0.114(8) 1.0000 Uiso . . . . . .
C48 C 0.1573(17) 0.3240(15) 0.5475(12) 0.128(9) 1.0000 Uiso . . . . . .
C49 C 0.1710(15) 0.3479(14) 0.4988(11) 0.110(8) 1.0000 Uiso . . . . . .
C50 C 0.2239(16) 0.4180(15) 0.5010(11) 0.122(8) 1.0000 Uiso . . . . . .
C51 C 0.2543(19) 0.4587(18) 0.5541(15) 0.154(11) 1.0000 Uiso . . . . . .
C52 C 0.2432(18) 0.4305(17) 0.5967(12) 0.129(9) 1.0000 Uiso . . . . . .
C53 C 0.0259(18) 0.4016(16) 0.4944(12) 0.147(10) 1.0000 Uiso . . . . . .
C54 C -0.2337(13) 0.0814(11) 0.1477(9) 0.086(6) 1.0000 Uiso . . . . . .
C55 C 0.0315(14) -0.0462(12) 0.1722(9) 0.098(7) 1.0000 Uiso . . . . . .
C56 C 0.3194(18) 0.3016(16) 0.4985(12) 0.146(10) 1.0000 Uiso . . . . . .
C57 C -0.1341(11) 0.3666(12) 0.4127(10) 0.345(6) 1.0000 Uiso D U . . . .
C58 C -0.2075(10) 0.3161(12) 0.4297(9) 0.352(5) 1.0000 Uiso D U . . . .
C59 C -0.2827(10) 0.3431(11) 0.4206(8) 0.363(5) 1.0000 Uiso D U . . . .
C60 C -0.3433(10) 0.3023(11) 0.3683(8) 0.371(5) 1.0000 Uiso D U . . . .
C61 C -0.4183(11) 0.3297(11) 0.3588(8) 0.375(6) 1.0000 Uiso D U . . . .
C62 C -0.4822(12) 0.2836(13) 0.3094(9) 0.378(6) 1.0000 Uiso D U . . . .
C63 C -0.2568(8) 0.2072(7) 0.2175(6) 0.216(4) 1.0000 Uiso D U . . . .
C64 C -0.3233(7) 0.1714(7) 0.2476(6) 0.220(3) 1.0000 Uiso D U . . . .
C65 C -0.3947(7) 0.2032(7) 0.2395(6) 0.225(3) 1.0000 Uiso D U . . . .
C66 C -0.4567(7) 0.1692(7) 0.2741(6) 0.233(3) 1.0000 Uiso D U . . . .
C67 C -0.5415(7) 0.1367(7) 0.2371(6) 0.243(3) 1.0000 Uiso D U . . . .
C68 C -0.5740(8) 0.1991(8) 0.2230(7) 0.249(4) 1.0000 Uiso D U . . . .
C69 C 0.1921(17) -0.0106(17) 0.2559(14) 0.319(10) 1.0000 Uiso D U . . . .
C70 C 0.2487(17) 0.0150(15) 0.2159(11) 0.325(10) 1.0000 Uiso D U . . . .
C71 C 0.3334(16) 0.0052(14) 0.2356(10) 0.332(10) 1.0000 Uiso D U . . . .
C72 C 0.3874(16) 0.0230(13) 0.1920(11) 0.338(10) 1.0000 Uiso D U . . . .
C73 C 0.4248(17) -0.0380(14) 0.1810(11) 0.341(10) 1.0000 Uiso D U . . . .
C74 C 0.5014(17) -0.0108(16) 0.1557(14) 0.342(10) 1.0000 Uiso D U . . . .
C75 C 0.3573(15) 0.1981(12) 0.4133(11) 0.275(7) 1.0000 Uiso D U . . . .
C76 C 0.3632(14) 0.1450(11) 0.4525(9) 0.281(7) 1.0000 Uiso D U . . . .
C77 C 0.3032(13) 0.0716(11) 0.4322(9) 0.292(7) 1.0000 Uiso D U . . . .
C78 C 0.3398(13) 0.0133(11) 0.4524(10) 0.302(7) 1.0000 Uiso D U . . . .
C79 C 0.2702(15) -0.0504(11) 0.4608(9) 0.309(7) 1.0000 Uiso D U . . . .
C80 C 0.2314(17) -0.1011(12) 0.4076(10) 0.312(8) 1.0000 Uiso D U . . . .
Zn101 Zn -0.03932(13) 0.30083(12) 0.17343(10) 0.0633 1.0000 Uani . . . . . .
N101 N -0.0343(10) 0.3777(8) 0.2371(7) 0.0634 1.0000 Uani . . . . . .
N102 N 0.0739(10) 0.2979(9) 0.2058(7) 0.0723 1.0000 Uani . . . . . .
N103 N -0.0378(9) 0.2317(7) 0.1061(7) 0.0659 1.0000 Uani . . . . . .
N104 N -0.1465(10) 0.3081(8) 0.1398(6) 0.0780 1.0000 Uani . . . . . .
C101 C -0.0903(14) 0.4094(9) 0.2407(8) 0.0734 1.0000 Uani . . . . . .
C102 C -0.0627(17) 0.4593(12) 0.2916(10) 0.0964 1.0000 Uani . . . . . .
C103 C 0.0102(15) 0.4533(12) 0.3145(9) 0.0968 1.0000 Uani . . . . . .
C104 C 0.0264(14) 0.3992(11) 0.2794(8) 0.0763 1.0000 Uani . . . . . .
C105 C 0.0947(14) 0.3777(12) 0.2914(8) 0.0709 1.0000 Uani . . . . . .
C106 C 0.1164(14) 0.3303(12) 0.2568(10) 0.0742 1.0000 Uani . . . . . .
C107 C 0.1886(13) 0.3101(11) 0.2671(11) 0.0849 1.0000 Uani . . . . . .
C108 C 0.1894(12) 0.2656(11) 0.2244(9) 0.0661 1.0000 Uani . . . . . .
C109 C 0.1184(13) 0.2599(11) 0.1890(9) 0.0654 1.0000 Uani . . . . . .
C110 C 0.0972(12) 0.2177(10) 0.1318(10) 0.0714 1.0000 Uani . . . . . .
C111 C 0.0257(12) 0.2087(10) 0.0975(10) 0.0810 1.0000 Uani . . . . . .
C112 C 0.0013(12) 0.1709(9) 0.0390(8) 0.0672 1.0000 Uani . . . . . .
C113 C -0.0747(12) 0.1665(10) 0.0215(8) 0.0761 1.0000 Uani . . . . . .
C114 C -0.0986(11) 0.2099(9) 0.0653(8) 0.0546 1.0000 Uani . . . . . .
C115 C -0.1724(11) 0.2187(10) 0.0576(8) 0.0674 1.0000 Uani . . . . . .
C116 C -0.1988(12) 0.2655(10) 0.0928(9) 0.0661 1.0000 Uani . . . . . .
C117 C -0.2745(10) 0.2779(10) 0.0835(8) 0.0586 1.0000 Uani . . . . . .
C118 C -0.2729(10) 0.3314(10) 0.1212(9) 0.0655 1.0000 Uani . . . . . .
C119 C -0.1924(12) 0.3507(10) 0.1582(9) 0.0712 1.0000 Uani . . . . . .
C120 C -0.1681(11) 0.3979(10) 0.2053(8) 0.0727 1.0000 Uani . . . . . .
C132 C 0.0545(16) 0.5930(13) 0.0288(10) 0.1079 1.0000 Uani . U . . . .
C133 C 0.1173(17) 0.6161(13) 0.0025(10) 0.1077 1.0000 Uani . U . . . .
C134 C 0.1910(17) 0.6126(13) 0.0157(11) 0.1074 1.0000 Uani . U . . . .
C135 C 0.2048(15) 0.5817(13) 0.0614(10) 0.1063 1.0000 Uani . U . . . .
C136 C 0.1555(15) 0.5194(12) 0.1353(10) 0.1018 1.0000 Uani . U . . . .
C137 C 0.0985(15) 0.4912(12) 0.1646(10) 0.1023 1.0000 Uani . U . . . .
C138 C 0.0188(15) 0.4995(12) 0.1449(10) 0.1033 1.0000 Uani . U . . . .
C139 C 0.0066(15) 0.5323(12) 0.1011(10) 0.1032 1.0000 Uani . U . . . .
C140 C 0.0664(15) 0.5599(12) 0.0737(10) 0.1026 1.0000 Uani . U . . . .
C141 C 0.1415(16) 0.5519(12) 0.0872(10) 0.1030 1.0000 Uani . U . . . .
S101 S -0.3132(8) 0.5309(6) 0.0665(5) 0.205(3) 1.0000 Uiso D U . . . .
S102 S -0.3307(8) 0.6018(6) 0.1194(5) 0.205(4) 1.0000 Uiso D U . . . .
S103 S 0.4440(4) 0.2661(4) 0.0934(3) 0.115(2) 1.0000 Uiso D U . . . .
S104 S 0.4379(5) 0.3260(4) 0.1615(3) 0.124(2) 1.0000 Uiso D U . . . .
O101 O -0.1487(14) 0.6624(12) -0.0008(9) 0.166(5) 1.0000 Uiso D U . . . .
O102 O -0.0232(12) 0.5994(10) 0.0150(8) 0.133(5) 1.0000 Uiso D U . . . .
O103 O 0.2351(11) 0.5158(9) 0.1504(7) 0.125(4) 1.0000 Uiso D U . . . .
C121 C -0.2191(11) 0.4428(10) 0.2151(7) 0.069(5) 1.0000 Uiso . . . . . .
C122 C -0.2768(13) 0.4231(11) 0.2493(9) 0.092(6) 1.0000 Uiso . . . . . .
C123 C -0.3337(14) 0.4592(13) 0.2582(10) 0.106(7) 1.0000 Uiso . . . . . .
C124 C -0.3227(13) 0.5185(12) 0.2325(9) 0.093(7) 1.0000 Uiso . . . . . .
C125 C -0.2638(13) 0.5431(11) 0.2061(8) 0.085(6) 1.0000 Uiso . . . . . .
C126 C -0.2107(12) 0.5053(10) 0.1956(8) 0.077(6) 1.0000 Uiso . . . . . .
C127 C -0.255(2) 0.607(2) 0.1791(12) 0.199(6) 1.0000 Uiso D U . . . .
C128 C -0.2144(15) 0.5784(18) 0.0533(15) 0.194(5) 1.0000 Uiso D U . . . .
C129 C -0.2228(18) 0.6298(18) 0.0121(14) 0.180(5) 1.0000 Uiso D U . . . .
C130 C -0.1294(17) 0.6246(16) -0.0440(12) 0.154(5) 1.0000 Uiso D U . . . .
C131 C -0.0373(16) 0.6335(15) -0.0311(11) 0.142(5) 1.0000 Uiso D U . . . .
C146 C 0.3452(11) 0.2431(13) 0.0492(9) 0.111(4) 1.0000 Uiso D U . . . .
C147 C 0.2768(12) 0.1973(10) 0.0733(8) 0.075(5) 1.0000 Uiso . . . . . .
C148 C 0.2195(11) 0.2274(9) 0.0920(7) 0.065(5) 1.0000 Uiso . . . . . .
C149 C 0.1559(11) 0.1887(9) 0.1159(7) 0.065(5) 1.0000 Uiso . . . . . .
C150 C 0.1499(12) 0.1186(11) 0.1177(8) 0.086(6) 1.0000 Uiso . . . . . .
C151 C 0.2690(14) 0.1270(12) 0.0787(9) 0.096(7) 1.0000 Uiso . . . . . .
C152 C 0.2078(14) 0.0868(12) 0.1001(9) 0.099(7) 1.0000 Uiso . . . . . .
C153 C 0.2578(15) 0.2328(12) 0.2260(9) 0.103(7) 1.0000 Uiso . . . . . .
C154 C -0.3442(13) 0.3586(11) 0.1233(9) 0.094(7) 1.0000 Uiso . . . . . .
C155 C 0.0512(12) 0.1374(11) 0.0081(8) 0.084(6) 1.0000 Uiso . . . . . .
C156 C -0.0980(17) 0.5159(15) 0.3169(11) 0.131(9) 1.0000 Uiso . . . . . .
C157 C -0.1282(11) 0.1340(12) -0.0325(10) 0.134(6) 1.0000 Uiso D U . . . .
C158 C -0.1347(10) 0.1854(12) -0.0728(9) 0.143(5) 1.0000 Uiso D U . . . .
C159 C -0.0552(10) 0.2161(11) -0.0927(8) 0.156(5) 1.0000 Uiso D U . . . .
C160 C -0.0688(10) 0.2577(11) -0.1406(8) 0.165(5) 1.0000 Uiso D U . . . .
C161 C 0.0124(11) 0.2928(11) -0.1579(8) 0.171(6) 1.0000 Uiso D U . . . .
C162 C -0.0035(12) 0.3283(13) -0.2095(9) 0.175(6) 1.0000 Uiso D U . . . .
C163 C -0.3442(8) 0.2402(7) 0.0358(6) 0.071(4) 1.0000 Uiso D U . . . .
C164 C -0.4028(7) 0.1776(7) 0.0544(6) 0.072(3) 1.0000 Uiso D U . . . .
C165 C -0.4788(7) 0.1417(7) 0.0102(6) 0.075(3) 1.0000 Uiso D U . . . .
C166 C -0.5367(7) 0.0797(7) 0.0299(6) 0.079(3) 1.0000 Uiso D U . . . .
C167 C -0.6125(7) 0.0432(7) -0.0144(6) 0.086(3) 1.0000 Uiso D U . . . .
C168 C -0.6680(8) -0.0207(8) 0.0036(7) 0.091(4) 1.0000 Uiso D U . . . .
C169 C 0.0625(17) 0.4948(17) 0.3661(14) 0.302(10) 1.0000 Uiso D U . . . .
C170 C 0.1300(17) 0.5568(15) 0.3526(11) 0.308(10) 1.0000 Uiso D U . . . .
C171 C 0.2043(16) 0.5771(14) 0.3997(10) 0.317(10) 1.0000 Uiso D U . . . .
C172 C 0.2701(16) 0.6420(13) 0.3902(11) 0.324(10) 1.0000 Uiso D U . . . .
C173 C 0.3491(17) 0.6563(14) 0.4335(11) 0.328(10) 1.0000 Uiso D U . . . .
C174 C 0.4003(17) 0.7341(16) 0.4400(14) 0.330(10) 1.0000 Uiso D U . . . .
C175 C 0.2489(15) 0.3396(12) 0.3216(11) 0.203(7) 1.0000 Uiso D U . . . .
C176 C 0.3168(14) 0.4095(11) 0.3188(9) 0.210(7) 1.0000 Uiso D U . . . .
C177 C 0.3742(13) 0.4336(11) 0.3761(9) 0.222(7) 1.0000 Uiso D U . . . .
C178 C 0.4443(13) 0.5011(11) 0.3760(10) 0.234(7) 1.0000 Uiso D U . . . .
C179 C 0.4915(15) 0.5315(11) 0.4354(9) 0.242(7) 1.0000 Uiso D U . . . .
C180 C 0.5210(17) 0.4751(12) 0.4624(10) 0.246(8) 1.0000 Uiso D U . . . .
S30 S 0.2337(12) 0.2878(10) 0.6703(8) 0.234(5) 0.7288 Uiso D U . 2 1 .
S40 S 0.1677(12) 0.2314(10) 0.7203(8) 0.236(5) 0.7288 Uiso D U . 2 1 .
C450 C 0.0617(18) 0.191(3) 0.719(2) 0.231(6) 0.7288 Uiso D U . 2 1 .
S31 S 0.179(3) 0.2546(19) 0.654(2) 0.227(6) 0.2712 Uiso D U . 2 2 .
S41 S 0.101(3) 0.294(3) 0.688(2) 0.230(6) 0.2712 Uiso D U . 2 2 .
C451 C 0.031(7) 0.208(2) 0.658(5) 0.227(6) 0.2712 Uiso D U . 2 2 .
C921 C 0.248(3) 0.459(2) 0.177(2) 0.121(5) 0.4465 Uiso D U . 1 2 .
C931 C 0.333(3) 0.448(3) 0.1774(18) 0.119(6) 0.4465 Uiso D U . 1 2 .
C941 C 0.415(3) 0.434(3) 0.114(2) 0.118(5) 0.4465 Uiso D U . 1 2 .
C951 C 0.460(6) 0.4168(19) 0.149(4) 0.121(5) 0.4465 Uiso D U . 1 2 .
O1041 O 0.337(2) 0.4198(19) 0.1249(14) 0.117(6) 0.4465 Uiso D U . 1 2 .
C920 C 0.258(2) 0.502(3) 0.2035(12) 0.123(5) 0.5535 Uiso D U . 1 1 .
C930 C 0.350(2) 0.514(2) 0.2070(17) 0.123(5) 0.5535 Uiso D U . 1 1 .
C940 C 0.448(2) 0.470(2) 0.1754(19) 0.123(5) 0.5535 Uiso D U . 1 1 .
C950 C 0.473(5) 0.4129(15) 0.142(3) 0.123(5) 0.5535 Uiso D U . 1 1 .
O1040 O 0.3656(19) 0.4639(17) 0.1705(13) 0.123(5) 0.5535 Uiso D U . 1 1 .
H51 H 0.2458 0.1066 0.3273 0.1074 1.0000 Uiso . . . . . .
H151 H -0.1651 0.2743 0.3164 0.1289 1.0000 Uiso . . . . . .
H331 H -0.1323 0.1439 0.3841 0.1988 1.0000 Uiso . . . . . .
H341 H -0.0516 0.1976 0.4709 0.1990 1.0000 Uiso . . . . . .
H351 H -0.0168 0.1222 0.5332 0.1983 1.0000 Uiso . . . . . .
H371 H -0.1359 -0.1095 0.5558 0.1976 1.0000 Uiso . . . . . .
H381 H -0.2116 -0.1656 0.4705 0.1981 1.0000 Uiso . . . . . .
H391 H -0.2436 -0.0941 0.4083 0.1981 1.0000 Uiso . . . . . .
H221 H -0.0667 0.0761 0.1023 0.0937 1.0000 Uiso . . . . . .
H231 H -0.1285 -0.0148 0.0270 0.0956 1.0000 Uiso . . . . . .
H241 H -0.2073 -0.1245 0.0394 0.1100 1.0000 Uiso . . . . . .
H261 H -0.1655 -0.0590 0.2060 0.1098 1.0000 Uiso . . . . . .
H271 H -0.2251 -0.1770 0.1761 0.2075 1.0000 Uiso . . . . . .
H272 H -0.2192 -0.2156 0.1175 0.2075 1.0000 Uiso . . . . . .
H281 H -0.4638 -0.1813 0.1972 0.2406 1.0000 Uiso . . . . . .
H282 H -0.4373 -0.0970 0.2196 0.2406 1.0000 Uiso . . . . . .
H291 H -0.3677 -0.1567 0.2824 0.2449 1.0000 Uiso . . . . . .
H292 H -0.3251 -0.1810 0.2339 0.2449 1.0000 Uiso . . . . . .
H301 H -0.3634 -0.0302 0.2878 0.2245 1.0000 Uiso . . . . . .
H302 H -0.3241 0.0085 0.2400 0.2245 1.0000 Uiso . . . . . .
H311 H -0.2672 0.0836 0.3269 0.2174 1.0000 Uiso . . . . . .
H312 H -0.1957 0.0601 0.3033 0.2174 1.0000 Uiso . . . . . .
H421 H -0.0602 -0.0266 0.6392 0.2298 1.0000 Uiso . . . . . .
H422 H -0.0063 -0.0606 0.6037 0.2298 1.0000 Uiso . . . . . .
H431 H 0.0842 -0.0054 0.6851 0.2399 1.0000 Uiso . . . . . .
H432 H 0.1085 0.0507 0.6430 0.2399 1.0000 Uiso . . . . . .
H441 H -0.0283 0.1417 0.6843 0.2692 1.0000 Uiso . . . . . .
H442 H 0.0089 0.1263 0.6306 0.2692 1.0000 Uiso . . . . . .
H4501 H 0.0563 0.1710 0.7540 0.2775 0.7288 Uiso . . . 2 1 .
H4502 H 0.0340 0.2287 0.7176 0.2775 0.7288 Uiso . . . 2 1 .
H4551 H -0.0235 0.2146 0.6583 0.2725 0.2712 Uiso . . . 2 2 .
H4552 H 0.0392 0.2037 0.6192 0.2725 0.2712 Uiso . . . 2 2 .
H461 H 0.1775 0.3814 0.6775 0.2747 1.0000 Uiso . . . . . .
H462 H 0.1137 0.3134 0.6368 0.2747 1.0000 Uiso . . . . . .
H481 H 0.1215 0.2751 0.5472 0.1540 1.0000 Uiso . . . . . .
H501 H 0.2387 0.4373 0.4675 0.1464 1.0000 Uiso . . . . . .
H511 H 0.2847 0.5099 0.5577 0.1853 1.0000 Uiso . . . . . .
H521 H 0.2768 0.4597 0.6314 0.1545 1.0000 Uiso . . . . . .
H531 H -0.0192 0.4231 0.4936 0.1759 1.0000 Uiso . . . . . .
H532 H 0.0288 0.3756 0.5262 0.1759 1.0000 Uiso . . . . . .
H533 H 0.0783 0.4397 0.4975 0.1759 1.0000 Uiso . . . . . .
H541 H -0.2130 0.0441 0.1314 0.1034 1.0000 Uiso . . . . . .
H542 H -0.2873 0.0589 0.1574 0.1034 1.0000 Uiso . . . . . .
H543 H -0.2402 0.1142 0.1209 0.1034 1.0000 Uiso . . . . . .
H551 H 0.0754 -0.0691 0.1727 0.1179 1.0000 Uiso . . . . . .
H552 H -0.0185 -0.0807 0.1789 0.1179 1.0000 Uiso . . . . . .
H553 H 0.0197 -0.0308 0.1360 0.1179 1.0000 Uiso . . . . . .
H561 H 0.2949 0.3329 0.5189 0.1751 1.0000 Uiso . . . . . .
H562 H 0.3359 0.2692 0.5226 0.1751 1.0000 Uiso . . . . . .
H563 H 0.3680 0.3311 0.4864 0.1751 1.0000 Uiso . . . . . .
H571 H -0.1131 0.4094 0.4410 0.4136 1.0000 Uiso . . . . . .
H572 H -0.1541 0.3802 0.3772 0.4136 1.0000 Uiso . . . . . .
H581 H -0.1931 0.3124 0.4690 0.4223 1.0000 Uiso . . . . . .
H582 H -0.2211 0.2685 0.4076 0.4223 1.0000 Uiso . . . . . .
H591 H -0.3102 0.3363 0.4524 0.4351 1.0000 Uiso . . . . . .
H592 H -0.2646 0.3944 0.4173 0.4351 1.0000 Uiso . . . . . .
H601 H -0.3617 0.2511 0.3718 0.4448 1.0000 Uiso . . . . . .
H602 H -0.3156 0.3088 0.3366 0.4448 1.0000 Uiso . . . . . .
H611 H -0.4431 0.3276 0.3920 0.4501 1.0000 Uiso . . . . . .
H612 H -0.4008 0.3796 0.3517 0.4501 1.0000 Uiso . . . . . .
H621 H -0.5300 0.3018 0.3038 0.4531 1.0000 Uiso . . . . . .
H622 H -0.5001 0.2336 0.3164 0.4531 1.0000 Uiso . . . . . .
H623 H -0.4577 0.2856 0.2761 0.4531 1.0000 Uiso . . . . . .
H631 H -0.2373 0.2591 0.2305 0.2597 1.0000 Uiso . . . . . .
H632 H -0.2789 0.1984 0.1776 0.2597 1.0000 Uiso . . . . . .
H641 H -0.2998 0.1783 0.2872 0.2635 1.0000 Uiso . . . . . .
H642 H -0.3440 0.1199 0.2333 0.2635 1.0000 Uiso . . . . . .
H651 H -0.3740 0.2553 0.2514 0.2705 1.0000 Uiso . . . . . .
H652 H -0.4214 0.1932 0.2003 0.2705 1.0000 Uiso . . . . . .
H661 H -0.4591 0.2059 0.3030 0.2798 1.0000 Uiso . . . . . .
H662 H -0.4397 0.1313 0.2912 0.2798 1.0000 Uiso . . . . . .
H671 H -0.5788 0.1051 0.2567 0.2917 1.0000 Uiso . . . . . .
H672 H -0.5370 0.1091 0.2031 0.2917 1.0000 Uiso . . . . . .
H681 H -0.6288 0.1801 0.1990 0.2984 1.0000 Uiso . . . . . .
H682 H -0.5779 0.2266 0.2572 0.2984 1.0000 Uiso . . . . . .
H683 H -0.5361 0.2306 0.2036 0.2984 1.0000 Uiso . . . . . .
H691 H 0.2234 -0.0023 0.2939 0.3830 1.0000 Uiso . . . . . .
H692 H 0.1615 -0.0619 0.2453 0.3830 1.0000 Uiso . . . . . .
H701 H 0.2555 0.0661 0.2140 0.3902 1.0000 Uiso . . . . . .
H702 H 0.2243 -0.0130 0.1791 0.3902 1.0000 Uiso . . . . . .
H711 H 0.3605 0.0374 0.2705 0.3990 1.0000 Uiso . . . . . .
H712 H 0.3260 -0.0448 0.2416 0.3990 1.0000 Uiso . . . . . .
H721 H 0.4318 0.0682 0.2057 0.4056 1.0000 Uiso . . . . . .
H722 H 0.3536 0.0279 0.1577 0.4056 1.0000 Uiso . . . . . .
H731 H 0.4403 -0.0550 0.2159 0.4095 1.0000 Uiso . . . . . .
H732 H 0.3840 -0.0777 0.1551 0.4095 1.0000 Uiso . . . . . .
H741 H 0.5251 -0.0501 0.1487 0.4109 1.0000 Uiso . . . . . .
H742 H 0.5423 0.0288 0.1815 0.4109 1.0000 Uiso . . . . . .
H743 H 0.4860 0.0061 0.1208 0.4109 1.0000 Uiso . . . . . .
H751 H 0.4031 0.2428 0.4253 0.3295 1.0000 Uiso . . . . . .
H752 H 0.3584 0.1779 0.3757 0.3295 1.0000 Uiso . . . . . .
H761 H 0.3524 0.1631 0.4880 0.3371 1.0000 Uiso . . . . . .
H762 H 0.4193 0.1410 0.4578 0.3371 1.0000 Uiso . . . . . .
H771 H 0.2523 0.0681 0.4463 0.3504 1.0000 Uiso . . . . . .
H772 H 0.2908 0.0640 0.3916 0.3504 1.0000 Uiso . . . . . .
H781 H 0.3788 0.0330 0.4875 0.3627 1.0000 Uiso . . . . . .
H782 H 0.3685 -0.0024 0.4247 0.3627 1.0000 Uiso . . . . . .
H791 H 0.2925 -0.0764 0.4882 0.3703 1.0000 Uiso . . . . . .
H792 H 0.2279 -0.0327 0.4744 0.3703 1.0000 Uiso . . . . . .
H801 H 0.1870 -0.1415 0.4143 0.3740 1.0000 Uiso . . . . . .
H802 H 0.2733 -0.1192 0.3938 0.3740 1.0000 Uiso . . . . . .
H803 H 0.2087 -0.0755 0.3800 0.3740 1.0000 Uiso . . . . . .
H1051 H 0.1313 0.3975 0.3275 0.0832 1.0000 Uiso . . . . . .
H1151 H -0.2125 0.1906 0.0247 0.0700 1.0000 Uiso . . . . . .
H1331 H 0.1056 0.6382 -0.0306 0.1291 1.0000 Uiso . . . . . .
H1341 H 0.2339 0.6309 -0.0057 0.1291 1.0000 Uiso . . . . . .
H1351 H 0.2607 0.5806 0.0761 0.1281 1.0000 Uiso . . . . . .
H1371 H 0.1099 0.4671 0.1966 0.1255 1.0000 Uiso . . . . . .
H1381 H -0.0269 0.4807 0.1639 0.1264 1.0000 Uiso . . . . . .
H1391 H -0.0486 0.5364 0.0883 0.1258 1.0000 Uiso . . . . . .
H1221 H -0.2771 0.3812 0.2681 0.1098 1.0000 Uiso . . . . . .
H1231 H -0.3763 0.4438 0.2803 0.1268 1.0000 Uiso . . . . . .
H1241 H -0.3630 0.5451 0.2341 0.1114 1.0000 Uiso . . . . . .
H1261 H -0.1677 0.5235 0.1743 0.0925 1.0000 Uiso . . . . . .
H1271 H -0.2558 0.6465 0.2066 0.2394 1.0000 Uiso . . . . . .
H1272 H -0.2008 0.6193 0.1680 0.2394 1.0000 Uiso . . . . . .
H1281 H -0.1791 0.6059 0.0882 0.2332 1.0000 Uiso . . . . . .
H1282 H -0.1891 0.5438 0.0383 0.2332 1.0000 Uiso . . . . . .
H1291 H -0.2444 0.6666 0.0283 0.2157 1.0000 Uiso . . . . . .
H1292 H -0.2612 0.6029 -0.0217 0.2157 1.0000 Uiso . . . . . .
H1301 H -0.1430 0.6435 -0.0784 0.1847 1.0000 Uiso . . . . . .
H1302 H -0.1608 0.5736 -0.0481 0.1847 1.0000 Uiso . . . . . .
H1311 H -0.0057 0.6847 -0.0227 0.1708 1.0000 Uiso . . . . . .
H1312 H -0.0208 0.6111 -0.0628 0.1708 1.0000 Uiso . . . . . .
H1461 H 0.3325 0.2876 0.0423 0.1334 1.0000 Uiso . . . . . .
H1462 H 0.3475 0.2166 0.0140 0.1334 1.0000 Uiso . . . . . .
H1481 H 0.2242 0.2777 0.0881 0.0783 1.0000 Uiso . . . . . .
H1501 H 0.1037 0.0886 0.1318 0.1031 1.0000 Uiso . . . . . .
H1511 H 0.3094 0.1054 0.0665 0.1149 1.0000 Uiso . . . . . .
H1521 H 0.2033 0.0364 0.1035 0.1189 1.0000 Uiso . . . . . .
H1531 H 0.2494 0.2010 0.1911 0.1233 1.0000 Uiso . . . . . .
H1532 H 0.3106 0.2709 0.2312 0.1233 1.0000 Uiso . . . . . .
H1533 H 0.2585 0.2049 0.2569 0.1233 1.0000 Uiso . . . . . .
H1541 H -0.3298 0.3980 0.1542 0.1123 1.0000 Uiso . . . . . .
H1542 H -0.3587 0.3762 0.0885 0.1123 1.0000 Uiso . . . . . .
H1543 H -0.3913 0.3197 0.1287 0.1123 1.0000 Uiso . . . . . .
H1551 H 0.0198 0.1166 -0.0293 0.1010 1.0000 Uiso . . . . . .
H1552 H 0.1025 0.1740 0.0058 0.1010 1.0000 Uiso . . . . . .
H1553 H 0.0644 0.0994 0.0273 0.1010 1.0000 Uiso . . . . . .
H1561 H -0.0626 0.5403 0.3525 0.1571 1.0000 Uiso . . . . . .
H1562 H -0.1001 0.5513 0.2916 0.1571 1.0000 Uiso . . . . . .
H1563 H -0.1539 0.4924 0.3226 0.1571 1.0000 Uiso . . . . . .
H1571 H -0.1838 0.1108 -0.0261 0.1607 1.0000 Uiso . . . . . .
H1572 H -0.1065 0.0976 -0.0492 0.1607 1.0000 Uiso . . . . . .
H1581 H -0.1499 0.2252 -0.0548 0.1710 1.0000 Uiso . . . . . .
H1582 H -0.1779 0.1600 -0.1049 0.1710 1.0000 Uiso . . . . . .
H1591 H -0.0143 0.2486 -0.0621 0.1866 1.0000 Uiso . . . . . .
H1592 H -0.0347 0.1766 -0.1051 0.1866 1.0000 Uiso . . . . . .
H1601 H -0.0930 0.2950 -0.1290 0.1983 1.0000 Uiso . . . . . .
H1602 H -0.1067 0.2245 -0.1722 0.1983 1.0000 Uiso . . . . . .
H1611 H 0.0485 0.3295 -0.1276 0.2055 1.0000 Uiso . . . . . .
H1612 H 0.0392 0.2562 -0.1663 0.2055 1.0000 Uiso . . . . . .
H1621 H 0.0492 0.3508 -0.2204 0.2100 1.0000 Uiso . . . . . .
H1622 H -0.0302 0.3650 -0.2011 0.2100 1.0000 Uiso . . . . . .
H1623 H -0.0395 0.2918 -0.2398 0.2100 1.0000 Uiso . . . . . .
H1631 H -0.3737 0.2739 0.0237 0.0848 1.0000 Uiso . . . . . .
H1632 H -0.3221 0.2225 0.0050 0.0848 1.0000 Uiso . . . . . .
H1641 H -0.4199 0.1953 0.0877 0.0861 1.0000 Uiso . . . . . .
H1642 H -0.3741 0.1422 0.0631 0.0861 1.0000 Uiso . . . . . .
H1651 H -0.5076 0.1770 0.0012 0.0900 1.0000 Uiso . . . . . .
H1652 H -0.4621 0.1235 -0.0230 0.0900 1.0000 Uiso . . . . . .
H1661 H -0.5538 0.0980 0.0630 0.0949 1.0000 Uiso . . . . . .
H1662 H -0.5077 0.0446 0.0392 0.0949 1.0000 Uiso . . . . . .
H1671 H -0.6430 0.0776 -0.0222 0.1032 1.0000 Uiso . . . . . .
H1672 H -0.5952 0.0273 -0.0481 0.1032 1.0000 Uiso . . . . . .
H1681 H -0.7165 -0.0432 -0.0258 0.1092 1.0000 Uiso . . . . . .
H1682 H -0.6858 -0.0052 0.0373 0.1092 1.0000 Uiso . . . . . .
H1683 H -0.6380 -0.0555 0.0113 0.1092 1.0000 Uiso . . . . . .
H1691 H 0.0291 0.5140 0.3885 0.3623 1.0000 Uiso . . . . . .
H1692 H 0.0878 0.4637 0.3868 0.3623 1.0000 Uiso . . . . . .
H1701 H 0.1096 0.5983 0.3484 0.3702 1.0000 Uiso . . . . . .
H1702 H 0.1459 0.5417 0.3181 0.3702 1.0000 Uiso . . . . . .
H1711 H 0.1870 0.5884 0.4346 0.3802 1.0000 Uiso . . . . . .
H1712 H 0.2268 0.5366 0.4019 0.3802 1.0000 Uiso . . . . . .
H1721 H 0.2501 0.6841 0.3929 0.3886 1.0000 Uiso . . . . . .
H1722 H 0.2821 0.6331 0.3531 0.3886 1.0000 Uiso . . . . . .
H1731 H 0.3344 0.6453 0.4691 0.3934 1.0000 Uiso . . . . . .
H1732 H 0.3812 0.6256 0.4217 0.3934 1.0000 Uiso . . . . . .
H1741 H 0.4506 0.7425 0.4678 0.3956 1.0000 Uiso . . . . . .
H1742 H 0.3684 0.7650 0.4519 0.3956 1.0000 Uiso . . . . . .
H1743 H 0.4152 0.7452 0.4044 0.3956 1.0000 Uiso . . . . . .
H1751 H 0.2181 0.3496 0.3501 0.2434 1.0000 Uiso . . . . . .
H1752 H 0.2753 0.3032 0.3319 0.2434 1.0000 Uiso . . . . . .
H1761 H 0.2917 0.4470 0.3095 0.2518 1.0000 Uiso . . . . . .
H1762 H 0.3484 0.4006 0.2907 0.2518 1.0000 Uiso . . . . . .
H1771 H 0.3422 0.4434 0.4037 0.2667 1.0000 Uiso . . . . . .
H1772 H 0.3973 0.3950 0.3856 0.2667 1.0000 Uiso . . . . . .
H1781 H 0.4217 0.5371 0.3603 0.2811 1.0000 Uiso . . . . . .
H1782 H 0.4822 0.4893 0.3534 0.2811 1.0000 Uiso . . . . . .
H1791 H 0.5393 0.5727 0.4345 0.2902 1.0000 Uiso . . . . . .
H1792 H 0.4548 0.5473 0.4569 0.2902 1.0000 Uiso . . . . . .
H1801 H 0.5510 0.4955 0.5003 0.2948 1.0000 Uiso . . . . . .
H1802 H 0.5579 0.4593 0.4410 0.2948 1.0000 Uiso . . . . . .
H1803 H 0.4734 0.4339 0.4635 0.2948 1.0000 Uiso . . . . . .
H9201 H 0.2476 0.5360 0.2313 0.1480 0.5535 Uiso . . . 1 1 .
H9202 H 0.2293 0.4528 0.2080 0.1480 0.5535 Uiso . . . 1 1 .
H9211 H 0.2423 0.4690 0.2159 0.1453 0.4465 Uiso . . . 1 2 .
H9212 H 0.2057 0.4149 0.1589 0.1453 0.4465 Uiso . . . 1 2 .
H9301 H 0.3757 0.5622 0.1985 0.1478 0.5535 Uiso . . . 1 1 .
H9302 H 0.3750 0.5103 0.2448 0.1478 0.5535 Uiso . . . 1 1 .
H9311 H 0.3763 0.4947 0.1888 0.1429 0.4465 Uiso . . . 1 2 .
H9312 H 0.3416 0.4152 0.2035 0.1429 0.4465 Uiso . . . 1 1 .
H9401 H 0.4748 0.5162 0.1651 0.1479 0.5535 Uiso . . . 1 1 .
H9402 H 0.4686 0.4690 0.2145 0.1479 0.5535 Uiso . . . 1 1 .
H9411 H 0.4375 0.4851 0.1118 0.1415 0.4465 Uiso . . . 1 2 .
H9412 H 0.4125 0.4059 0.0777 0.1415 0.4465 Uiso . . . 1 2 .
H9501 H 0.5334 0.4276 0.1470 0.1479 0.5535 Uiso . . . 1 1 .
H9502 H 0.4496 0.4102 0.1024 0.1479 0.5535 Uiso . . . 1 1 .
H9511 H 0.5148 0.4305 0.1401 0.1454 0.4465 Uiso . . . 1 2 .
H9512 H 0.4602 0.4455 0.1841 0.1454 0.4465 Uiso . . . 1 2 .

loop_
_atom_site_aniso_label
_atom_site_aniso_U_11
_atom_site_aniso_U_22
_atom_site_aniso_U_33
_atom_site_aniso_U_23
_atom_site_aniso_U_13
_atom_site_aniso_U_12
Zn1 0.0914(18) 0.0561(15) 0.0703(17) -0.0069(12) 0.0111(14) 0.0132(13)
N1 0.063(12) 0.086(13) 0.090(14) -0.001(11) 0.012(11) 0.036(11)
N2 0.085(12) 0.050(10) 0.066(12) 0.001(9) 0.014(10) 0.019(10)
N3 0.106(15) 0.045(10) 0.064(12) -0.003(9) 0.007(12) 0.007(11)
N4 0.079(12) 0.067(11) 0.081(13) 0.004(10) 0.037(10) 0.032(10)
C1 0.068(15) 0.072(14) 0.049(13) -0.009(11) -0.009(12) 0.014(12)
C2 0.088(16) 0.056(13) 0.055(13) -0.020(10) -0.008(12) 0.006(12)
C3 0.088(17) 0.092(17) 0.101(18) 0.004(15) 0.028(16) 0.034(14)
C4 0.064(16) 0.076(14) 0.052(13) -0.028(12) -0.001(12) -0.016(13)
C5 0.096(18) 0.060(14) 0.112(19) -0.013(14) 0.031(16) 0.017(13)
C6 0.062(15) 0.092(18) 0.091(18) -0.001(15) -0.015(14) 0.016(14)
C7 0.13(3) 0.09(2) 0.13(2) 0.000(18) 0.01(2) 0.043(19)
C8 0.11(2) 0.063(15) 0.066(15) -0.007(12) -0.032(15) -0.003(14)
C9 0.12(2) 0.068(16) 0.066(16) 0.007(14) 0.013(16) 0.011(15)
C10 0.094(19) 0.068(15) 0.043(13) -0.017(11) -0.005(14) -0.004(14)
C11 0.11(2) 0.040(13) 0.089(18) -0.006(13) -0.019(17) -0.023(14)
C12 0.21(3) 0.073(17) 0.082(19) -0.031(15) 0.03(2) 0.06(2)
C13 0.14(3) 0.10(2) 0.10(2) -0.032(18) 0.030(19) 0.033(19)
C14 0.10(2) 0.084(18) 0.10(2) 0.004(16) 0.009(18) 0.029(17)
C15 0.16(3) 0.095(18) 0.069(16) 0.001(15) 0.023(18) 0.083(18)
C16 0.104(18) 0.057(13) 0.075(17) 0.013(12) 0.046(15) 0.018(13)
C17 0.12(2) 0.14(2) 0.038(13) 0.025(15) -0.003(14) 0.039(18)
C18 0.085(17) 0.079(15) 0.062(14) 0.002(12) 0.010(13) 0.025(13)
C19 0.098(19) 0.067(15) 0.052(14) 0.006(12) 0.025(13) 0.011(14)
C20 0.068(14) 0.033(10) 0.067(13) -0.016(9) -0.003(12) 0.001(10)
C32 0.246(15) 0.121(11) 0.128(11) 0.061(10) 0.031(11) 0.036(11)
C33 0.247(15) 0.121(10) 0.129(10) 0.059(10) 0.029(10) 0.036(11)
C34 0.247(14) 0.121(10) 0.129(10) 0.058(9) 0.029(10) 0.034(10)
C35 0.247(14) 0.122(9) 0.127(10) 0.059(9) 0.031(10) 0.031(10)
C36 0.244(14) 0.123(10) 0.127(10) 0.061(9) 0.035(10) 0.031(10)
C37 0.244(14) 0.124(10) 0.126(10) 0.063(9) 0.035(10) 0.030(10)
C38 0.244(14) 0.124(10) 0.127(10) 0.061(9) 0.035(10) 0.029(10)
C39 0.244(14) 0.124(10) 0.127(10) 0.061(9) 0.034(10) 0.029(10)
C40 0.245(14) 0.122(10) 0.126(10) 0.061(9) 0.033(10) 0.031(10)
C41 0.245(14) 0.122(9) 0.127(10) 0.060(8) 0.033(9) 0.031(10)
Zn101 0.0485(13) 0.0599(15) 0.0717(16) -0.0046(12) 0.0089(11) 0.0073(11)
N101 0.041(9) 0.057(10) 0.085(12) -0.006(9) 0.004(9) 0.013(9)
N102 0.066(11) 0.069(11) 0.072(12) -0.011(9) 0.028(10) 0.004(10)
N103 0.032(9) 0.050(9) 0.089(12) -0.015(9) 0.002(9) -0.015(8)
N104 0.098(13) 0.052(10) 0.068(11) -0.029(9) 0.035(10) -0.001(10)
C101 0.082(17) 0.044(11) 0.084(16) -0.013(11) 0.022(14) 0.007(12)
C102 0.11(2) 0.081(16) 0.100(19) -0.023(14) 0.030(17) 0.038(15)
C103 0.084(18) 0.091(17) 0.078(16) -0.032(14) -0.020(14) 0.002(14)
C104 0.062(16) 0.059(13) 0.063(14) -0.014(11) -0.008(13) -0.033(12)
C105 0.063(15) 0.081(15) 0.064(15) 0.017(12) -0.005(12) 0.021(13)
C106 0.067(16) 0.072(15) 0.077(17) 0.028(14) 0.018(14) 0.003(13)
C107 0.060(15) 0.046(13) 0.13(2) 0.013(14) -0.021(14) -0.001(11)
C108 0.051(13) 0.058(13) 0.087(15) 0.014(12) 0.001(12) 0.018(11)
C109 0.056(14) 0.072(14) 0.065(15) 0.007(12) 0.023(13) 0.008(12)
C110 0.038(12) 0.079(14) 0.12(2) 0.046(14) 0.049(13) 0.030(11)
C111 0.043(13) 0.067(13) 0.14(2) -0.007(13) 0.037(14) 0.032(11)
C112 0.062(14) 0.067(13) 0.067(13) -0.027(10) 0.023(11) 0.016(10)
C113 0.045(13) 0.077(14) 0.095(16) -0.025(12) 0.011(12) 0.014(11)
C114 0.025(11) 0.045(11) 0.079(15) 0.012(10) 0.000(11) -0.007(9)
C115 0.044(13) 0.059(13) 0.072(14) -0.006(11) -0.010(11) -0.011(10)
C116 0.063(14) 0.045(11) 0.084(16) 0.010(12) 0.010(13) 0.008(11)
C117 0.041(12) 0.053(12) 0.079(14) 0.001(11) 0.011(11) 0.012(10)
C118 0.023(10) 0.062(13) 0.104(16) 0.008(12) 0.004(11) 0.006(9)
C119 0.072(15) 0.050(12) 0.081(15) -0.005(12) 0.016(13) 0.007(11)
C120 0.042(12) 0.083(14) 0.070(14) -0.031(12) -0.013(11) 0.008(11)
C132 0.117(9) 0.098(8) 0.107(9) 0.029(8) 0.033(8) 0.018(8)
C133 0.117(9) 0.099(8) 0.107(8) 0.032(7) 0.033(8) 0.020(8)
C134 0.115(8) 0.099(7) 0.109(8) 0.033(6) 0.035(7) 0.020(7)
C135 0.113(8) 0.099(7) 0.109(8) 0.034(6) 0.036(7) 0.021(6)
C136 0.107(8) 0.097(7) 0.108(8) 0.038(6) 0.036(7) 0.026(6)
C137 0.107(8) 0.099(7) 0.109(8) 0.040(6) 0.035(7) 0.026(7)
C138 0.107(8) 0.099(7) 0.109(8) 0.039(6) 0.035(7) 0.025(7)
C139 0.109(8) 0.097(7) 0.109(8) 0.038(6) 0.033(7) 0.025(7)
C140 0.110(7) 0.095(7) 0.107(8) 0.037(6) 0.033(7) 0.024(6)
C141 0.109(7) 0.096(6) 0.108(7) 0.037(5) 0.035(7) 0.024(6)

loop_
_geom_bond_atom_site_label_1
_geom_bond_site_symmetry_1
_geom_bond_atom_site_label_2
_geom_bond_site_symmetry_2
_geom_bond_distance
_geom_bond_publ_flag
Zn1 . N1 . 2.035(16) yes
Zn1 . N2 . 2.088(17) yes
Zn1 . N3 . 2.110(17) yes
Zn1 . N4 . 2.049(17) yes
N1 . C1 . 1.39(2) yes
N1 . C4 . 1.33(2) yes
N2 . C6 . 1.33(2) yes
N2 . C9 . 1.40(3) yes
N3 . C11 . 1.38(3) yes
N3 . C14 . 1.33(3) yes
N4 . C16 . 1.36(2) yes
N4 . C19 . 1.37(2) yes
C1 . C2 . 1.47(3) yes
C1 . C20 . 1.37(2) yes
C2 . C3 . 1.35(3) yes
C2 . C55 . 1.52(3) yes
C3 . C4 . 1.43(3) yes
C3 . C69 . 1.62(4) yes
C4 . C5 . 1.36(3) yes
C5 . C6 . 1.43(3) yes
C5 . H51 . 1.000 no
C6 . C7 . 1.46(3) yes
C7 . C8 . 1.30(3) yes
C7 . C75 . 1.55(4) yes
C8 . C9 . 1.46(3) yes
C8 . C56 . 1.58(3) yes
C9 . C10 . 1.39(3) yes
C10 . C11 . 1.38(3) yes
C10 . C49 . 1.45(3) yes
C11 . C12 . 1.48(3) yes
C12 . C13 . 1.31(4) yes
C12 . C53 . 1.54(4) yes
C13 . C14 . 1.45(3) yes
C13 . C57 . 1.68(3) yes
C14 . C15 . 1.32(3) yes
C15 . C16 . 1.45(3) yes
C15 . H151 . 1.000 no
C16 . C17 . 1.41(3) yes
C17 . C18 . 1.39(3) yes
C17 . C63 . 1.48(3) yes
C18 . C19 . 1.49(3) yes
C18 . C54 . 1.50(3) yes
C19 . C20 . 1.36(3) yes
C20 . C21 . 1.54(2) yes
C32 . C33 . 1.45(4) yes
C32 . C40 . 1.35(4) yes
C32 . O2 . 1.35(4) yes
C33 . C34 . 1.36(4) yes
C33 . H331 . 1.000 no
C34 . C35 . 1.40(4) yes
C34 . H341 . 1.000 no
C35 . C41 . 1.39(4) yes
C35 . H351 . 1.000 no
C36 . C37 . 1.44(4) yes
C36 . C41 . 1.44(4) yes
C36 . O3 . 1.30(4) yes
C37 . C38 . 1.34(4) yes
C37 . H371 . 1.000 no
C38 . C39 . 1.35(4) yes
C38 . H381 . 1.000 no
C39 . C40 . 1.36(4) yes
C39 . H391 . 1.000 no
C40 . C41 . 1.45(4) yes
S1 . S2 . 1.963(12) yes
S1 . C27 . 1.828(17) yes
S2 . C28 . 1.831(18) yes
O1 . C29 . 1.49(4) yes
O1 . C30 . 1.402(18) yes
O2 . C31 . 1.420(18) yes
O3 . C42 . 1.428(18) yes
O4 . C43 . 1.396(18) yes
O4 . C44 . 1.402(18) yes
C21 . C22 . 1.36(2) yes
C21 . C26 . 1.43(3) yes
C22 . C23 . 1.39(2) yes
C22 . H221 . 1.000 no
C23 . C24 . 1.35(3) yes
C23 . H231 . 1.000 no
C24 . C25 . 1.36(3) yes
C24 . H241 . 1.000 no
C25 . C26 . 1.47(3) yes
C25 . C27 . 1.55(4) yes
C26 . H261 . 1.000 no
C27 . H271 . 1.000 no
C27 . H272 . 1.000 no
C28 . C29 . 1.556(18) yes
C28 . H281 . 1.000 no
C28 . H282 . 1.000 no
C29 . H291 . 1.000 no
C29 . H292 . 1.000 no
C30 . C31 . 1.575(18) yes
C30 . H301 . 1.000 no
C30 . H302 . 1.000 no
C31 . H311 . 1.000 no
C31 . H312 . 1.000 no
C42 . C43 . 1.550(18) yes
C42 . H421 . 1.000 no
C42 . H422 . 1.000 no
C43 . H431 . 1.000 no
C43 . H432 . 1.000 no
C44 . C450 . 1.547(19) yes
C44 . C451 . 1.56(2) yes
C44 . H441 . 1.000 no
C44 . H442 . 1.001 no
C46 . C47 . 1.42(5) yes
C46 . S30 . 1.824(18) yes
C46 . S31 . 1.821(19) yes
C46 . S41 . 1.85(6) yes
C46 . H461 . 1.000 no
C46 . H462 . 1.000 no
C47 . C48 . 1.54(3) yes
C47 . C52 . 1.24(3) yes
C48 . C49 . 1.39(3) yes
C48 . H481 . 1.000 no
C49 . C50 . 1.44(3) yes
C50 . C51 . 1.44(4) yes
C50 . H501 . 1.000 no
C51 . C52 . 1.28(4) yes
C51 . H511 . 1.000 no
C52 . H521 . 1.000 no
C53 . H531 . 1.000 no
C53 . H532 . 1.000 no
C53 . H533 . 1.000 no
C54 . H541 . 1.000 no
C54 . H542 . 1.000 no
C54 . H543 . 1.000 no
C55 . H551 . 1.000 no
C55 . H552 . 1.000 no
C55 . H553 . 1.000 no
C56 . H561 . 1.000 no
C56 . H562 . 1.000 no
C56 . H563 . 1.000 no
C57 . C58 . 1.543(14) yes
C57 . H571 . 1.000 no
C57 . H572 . 1.000 no
C58 . C59 . 1.553(15) yes
C58 . H581 . 1.000 no
C58 . H582 . 1.000 no
C59 . C60 . 1.549(17) yes
C59 . H591 . 1.000 no
C59 . H592 . 1.000 no
C60 . C61 . 1.557(16) yes
C60 . H601 . 1.000 no
C60 . H602 . 1.000 no
C61 . C62 . 1.556(17) yes
C61 . H611 . 1.000 no
C61 . H612 . 1.000 no
C62 . H621 . 1.000 no
C62 . H622 . 1.000 no
C62 . H623 . 1.000 no
C63 . C64 . 1.535(12) yes
C63 . H631 . 1.000 no
C63 . H632 . 1.000 no
C64 . C65 . 1.553(14) yes
C64 . H641 . 1.000 no
C64 . H642 . 1.000 no
C65 . C66 . 1.548(12) yes
C65 . H651 . 1.000 no
C65 . H652 . 1.000 no
C66 . C67 . 1.551(11) yes
C66 . H661 . 1.000 no
C66 . H662 . 1.000 no
C67 . C68 . 1.559(14) yes
C67 . H671 . 1.000 no
C67 . H672 . 1.000 no
C68 . H681 . 1.000 no
C68 . H682 . 1.000 no
C68 . H683 . 1.000 no
C69 . C70 . 1.547(16) yes
C69 . H691 . 1.000 no
C69 . H692 . 1.000 no
C70 . C71 . 1.564(15) yes
C70 . H701 . 1.000 no
C70 . H702 . 1.000 no
C71 . C72 . 1.564(15) yes
C71 . H711 . 1.000 no
C71 . H712 . 1.000 no
C72 . C73 . 1.562(16) yes
C72 . H721 . 1.000 no
C72 . H722 . 1.000 no
C73 . C74 . 1.559(16) yes
C73 . H731 . 1.000 no
C73 . H732 . 1.000 no
C74 . H741 . 1.000 no
C74 . H742 . 1.000 no
C74 . H743 . 1.000 no
C75 . C76 . 1.531(16) yes
C75 . H751 . 1.000 no
C75 . H752 . 1.000 no
C76 . C77 . 1.529(12) yes
C76 . H761 . 1.000 no
C76 . H762 . 1.000 no
C77 . C78 . 1.568(16) yes
C77 . H771 . 1.000 no
C77 . H772 . 1.000 no
C78 . C79 . 1.553(16) yes
C78 . H781 . 1.000 no
C78 . H782 . 1.000 no
C79 . C80 . 1.533(16) yes
C79 . H791 . 1.000 no
C79 . H792 . 1.000 no
C80 . H801 . 1.000 no
C80 . H802 . 1.000 no
C80 . H803 . 1.001 no
Zn101 . N101 . 2.086(16) yes
Zn101 . N102 . 2.046(18) yes
Zn101 . N103 . 2.093(15) yes
Zn101 . N104 . 1.989(19) yes
N101 . C101 . 1.32(2) yes
N101 . C104 . 1.33(2) yes
N102 . C106 . 1.38(2) yes
N102 . C109 . 1.32(2) yes
N103 . C111 . 1.36(2) yes
N103 . C114 . 1.30(2) yes
N104 . C116 . 1.41(2) yes
N104 . C119 . 1.42(2) yes
C101 . C102 . 1.47(3) yes
C101 . C120 . 1.45(3) yes
C102 . C103 . 1.36(3) yes
C102 . C156 . 1.57(3) yes
C103 . C104 . 1.45(3) yes
C103 . C169 . 1.49(3) yes
C104 . C105 . 1.38(3) yes
C105 . C106 . 1.40(3) yes
C105 . H1051 . 1.000 no
C106 . C107 . 1.43(3) yes
C107 . C108 . 1.33(3) yes
C107 . C175 . 1.55(3) yes
C108 . C109 . 1.38(2) yes
C108 . C153 . 1.52(3) yes
C109 . C110 . 1.53(3) yes
C110 . C111 . 1.36(3) yes
C110 . C149 . 1.41(2) yes
C111 . C112 . 1.53(3) yes
C112 . C113 . 1.31(2) yes
C112 . C155 . 1.51(3) yes
C113 . C114 . 1.52(2) yes
C113 . C157 . 1.50(3) yes
C114 . C115 . 1.34(2) yes
C115 . C116 . 1.45(3) yes
C115 . H1151 . 1.000 no
C116 . C117 . 1.41(2) yes
C117 . C118 . 1.35(2) yes
C117 . C163 . 1.54(2) yes
C118 . C119 . 1.49(2) yes
C118 . C154 . 1.50(3) yes
C119 . C120 . 1.37(2) yes
C120 . C121 . 1.47(3) yes
C132 . C133 . 1.37(3) yes
C132 . C140 . 1.38(3) yes
C132 . O102 . 1.40(3) yes
C133 . C134 . 1.31(3) yes
C133 . H1331 . 1.000 no
C134 . C135 . 1.38(3) yes
C134 . H1341 . 1.000 no
C135 . C141 . 1.39(3) yes
C135 . H1351 . 1.000 no
C136 . C137 . 1.36(3) yes
C136 . C141 . 1.45(3) yes
C136 . O103 . 1.41(3) yes
C137 . C138 . 1.47(3) yes
C137 . H1371 . 1.000 no
C138 . C139 . 1.36(3) yes
C138 . H1381 . 1.000 no
C139 . C140 . 1.36(3) yes
C139 . H1391 . 1.000 no
C140 . C141 . 1.37(3) yes
S101 . S102 . 1.974(13) yes
S101 . C128 . 1.825(18) yes
S102 . C127 . 1.819(18) yes
S103 . S104 . 2.031(9) yes
S103 . C146 . 1.818(16) yes
S104 . C951 . 1.812(19) yes
S104 . C950 . 1.817(19) yes
O101 . C129 . 1.384(17) yes
O101 . C130 . 1.406(17) yes
O102 . C131 . 1.427(17) yes
O103 . C921 . 1.423(19) yes
O103 . C920 . 1.411(18) yes
C121 . C122 . 1.43(3) yes
C121 . C126 . 1.36(2) yes
C122 . C123 . 1.42(3) yes
C122 . H1221 . 1.000 no
C123 . C124 . 1.38(3) yes
C123 . H1231 . 1.000 no
C124 . C125 . 1.32(3) yes
C124 . H1241 . 1.000 no
C125 . C126 . 1.40(3) yes
C125 . C127 . 1.49(4) yes
C126 . H1261 . 1.000 no
C127 . H1271 . 1.000 no
C127 . H1272 . 1.000 no
C128 . C129 . 1.548(18) yes
C128 . H1281 . 1.001 no
C128 . H1282 . 1.000 no
C129 . H1291 . 1.000 no
C129 . H1292 . 1.000 no
C130 . C131 . 1.553(18) yes
C130 . H1301 . 1.000 no
C130 . H1302 . 1.000 no
C131 . H1311 . 1.000 no
C131 . H1312 . 1.000 no
C146 . C147 . 1.54(3) yes
C146 . H1461 . 1.000 no
C146 . H1462 . 1.000 no
C147 . C148 . 1.43(2) yes
C147 . C151 . 1.39(3) yes
C148 . C149 . 1.42(2) yes
C148 . H1481 . 1.000 no
C149 . C150 . 1.38(2) yes
C150 . C152 . 1.44(3) yes
C150 . H1501 . 1.000 no
C151 . C152 . 1.37(3) yes
C151 . H1511 . 1.000 no
C152 . H1521 . 1.000 no
C153 . H1531 . 1.000 no
C153 . H1532 . 1.000 no
C153 . H1533 . 1.000 no
C154 . H1541 . 1.000 no
C154 . H1542 . 1.000 no
C154 . H1543 . 1.000 no
C155 . H1551 . 1.000 no
C155 . H1552 . 1.000 no
C155 . H1553 . 1.000 no
C156 . H1561 . 1.000 no
C156 . H1562 . 1.000 no
C156 . H1563 . 1.000 no
C157 . C158 . 1.527(15) yes
C157 . H1571 . 1.000 no
C157 . H1572 . 1.000 no
C158 . C159 . 1.539(12) yes
C158 . H1581 . 1.000 no
C158 . H1582 . 1.000 no
C159 . C160 . 1.557(13) yes
C159 . H1591 . 1.000 no
C159 . H1592 . 1.000 no
C160 . C161 . 1.549(14) yes
C160 . H1601 . 1.000 no
C160 . H1602 . 1.000 no
C161 . C162 . 1.563(15) yes
C161 . H1611 . 1.000 no
C161 . H1612 . 1.000 no
C162 . H1621 . 1.000 no
C162 . H1622 . 1.000 no
C162 . H1623 . 1.000 no
C163 . C164 . 1.542(12) yes
C163 . H1631 . 1.000 no
C163 . H1632 . 1.000 no
C164 . C165 . 1.541(13) yes
C164 . H1641 . 1.000 no
C164 . H1642 . 1.000 no
C165 . C166 . 1.542(12) yes
C165 . H1651 . 1.000 no
C165 . H1652 . 1.000 no
C166 . C167 . 1.543(12) yes
C166 . H1661 . 1.000 no
C166 . H1662 . 1.000 no
C167 . C168 . 1.527(14) yes
C167 . H1671 . 1.000 no
C167 . H1672 . 1.000 no
C168 . H1681 . 1.000 no
C168 . H1682 . 1.000 no
C168 . H1683 . 1.000 no
C169 . C170 . 1.560(16) yes
C169 . H1691 . 1.000 no
C169 . H1692 . 1.000 no
C170 . C171 . 1.549(15) yes
C170 . H1701 . 1.000 no
C170 . H1702 . 1.000 no
C171 . C172 . 1.541(15) yes
C171 . H1711 . 1.000 no
C171 . H1712 . 1.000 no
C172 . C173 . 1.562(17) yes
C172 . H1721 . 1.000 no
C172 . H1722 . 1.000 no
C173 . C174 . 1.537(16) yes
C173 . H1731 . 1.000 no
C173 . H1732 . 1.000 no
C174 . H1741 . 1.000 no
C174 . H1742 . 1.000 no
C174 . H1743 . 1.000 no
C175 . C176 . 1.576(14) yes
C175 . H1751 . 1.000 no
C175 . H1752 . 1.000 no
C176 . C177 . 1.569(15) yes
C176 . H1761 . 1.000 no
C176 . H1762 . 1.000 no
C177 . C178 . 1.548(14) yes
C177 . H1771 . 1.000 no
C177 . H1772 . 1.000 no
C178 . C179 . 1.565(15) yes
C178 . H1781 . 1.000 no
C178 . H1782 . 1.000 no
C179 . C180 . 1.540(17) yes
C179 . H1791 . 1.000 no
C179 . H1792 . 1.000 no
C180 . H1801 . 1.000 no
C180 . H1802 . 1.000 no
C180 . H1803 . 1.000 no
S30 . S40 . 2.047(16) yes
S30 . S41 . 2.48(4) yes
S40 . C450 . 1.802(19) yes
S40 . S31 . 1.81(5) yes
S40 . S41 . 2.09(5) yes
C450 . S41 . 2.24(8) yes
C450 . C451 . 1.67(11) yes
C450 . H4501 . 1.000 no
C450 . H4502 . 1.001 no
S31 . S41 . 2.021(19) yes
S41 . C451 . 1.82(2) yes
S41 . H462 . 1.407 no
C451 . H4551 . 1.000 no
C451 . H4552 . 1.001 no
C921 . C931 . 1.565(19) yes
C921 . H9211 . 1.001 no
C921 . H9212 . 1.000 no
C931 . O1041 . 1.410(19) yes
C931 . H9311 . 1.000 no
C931 . H9312 . 1.000 no
C941 . C951 . 1.23(10) yes
C941 . O1041 . 1.401(19) yes
C941 . H9411 . 1.000 no
C941 . H9412 . 1.000 no
C951 . H9511 . 0.999 no
C951 . H9512 . 1.001 no
O1041 . O1040 . 1.31(4) yes
C920 . C930 . 1.555(19) yes
C920 . H9201 . 1.000 no
C920 . H9202 . 1.000 no
C930 . O1040 . 1.407(19) yes
C930 . H9301 . 1.000 no
C930 . H9302 . 1.000 no
C940 . C950 . 1.557(14) yes
C940 . O1040 . 1.393(18) yes
C940 . H9401 . 1.000 no
C940 . H9402 . 1.000 no
C950 . H9501 . 1.001 no
C950 . H9502 . 1.000 no
